data_4327563
loop_
_publ_author_name
'Michael C. Janzen'
'Michael C. Jennings'
'Richard J. Puddephatt'

_publ_section_title
;
 Mechanism of Oxidative Addition of Mercury(II) Compounds to Platinum(II)
;
_journal_name_full 'Inorganic Chemistry'
_journal_page_first 1728
_journal_page_last 1729
_journal_paper_doi 10.1021/ic001145+
_journal_volume 40
_journal_year 2001
_chemical_formula_sum 'C45 H70 Br2 Cl5 Hg N4 Pt2'
_chemical_formula_weight 1594.89
_chemical_name_systematic
; 
? 
;
_space_group_IT_number 2
_symmetry_cell_setting triclinic
_symmetry_space_group_name_Hall '-P 1'
_symmetry_space_group_name_H-M 'P -1'
_atom_sites_solution_hydrogens geom
_atom_sites_solution_primary direct
_atom_sites_solution_secondary difmap
_audit_creation_method SHELXL-97
_cell_angle_alpha 99.170(4)
_cell_angle_beta 99.639(3)
_cell_angle_gamma 92.101(4)
_cell_formula_units_Z 2
_cell_length_a 12.6189(10)
_cell_length_b 13.5312(6)
_cell_length_c 17.0728(13)
_cell_measurement_temperature 150(2)
_cell_volume 2831.3(3)
_computing_cell_refinement 'Nonius DENZO'
_computing_data_collection 'Nonius COLLECT'
_computing_data_reduction 'Nonius DENZO'
_computing_molecular_graphics 'Bruker SHELXTL'
_computing_publication_material 'Bruker SHELXTL'
_computing_structure_refinement 'SHELXL-97 (Sheldrick, 1997)'
_computing_structure_solution 'SHELXS-97 (Sheldrick, 1990)'
_diffrn_ambient_temperature 150(2)
_diffrn_measured_fraction_theta_full 0.944
_diffrn_measured_fraction_theta_max 0.944
_diffrn_measurement_device_type 'Nonius Kappa CCD'
_diffrn_measurement_method 'phi/omega scans'
_diffrn_radiation_monochromator graphite
_diffrn_radiation_source 'fine-focus sealed tube'
_diffrn_radiation_type MoK\a
_diffrn_radiation_wavelength 0.71073
_diffrn_reflns_av_R_equivalents 0.0740
_diffrn_reflns_av_sigmaI/netI 0.1187
_diffrn_reflns_limit_h_max 16
_diffrn_reflns_limit_h_min -13
_diffrn_reflns_limit_k_max 17
_diffrn_reflns_limit_k_min -17
_diffrn_reflns_limit_l_max 21
_diffrn_reflns_limit_l_min -22
_diffrn_reflns_number 20750
_diffrn_reflns_theta_full 27.47
_diffrn_reflns_theta_max 27.47
_diffrn_reflns_theta_min 2.66
_exptl_absorpt_coefficient_mu 9.312
_exptl_absorpt_correction_T_max 0.8006
_exptl_absorpt_correction_T_min 0.3356
_exptl_absorpt_correction_type integration
_exptl_crystal_colour red
_exptl_crystal_density_diffrn 1.871
_exptl_crystal_description 'thin plate'
_exptl_crystal_F_000 1518
_exptl_crystal_size_max 0.15
_exptl_crystal_size_mid 0.05
_exptl_crystal_size_min 0.03
_refine_diff_density_max 2.107
_refine_diff_density_min -2.166
_refine_diff_density_rms 0.253
_refine_ls_extinction_method none
_refine_ls_goodness_of_fit_ref 1.025
_refine_ls_hydrogen_treatment mixed
_refine_ls_matrix_type full
_refine_ls_number_parameters 484
_refine_ls_number_reflns 12250
_refine_ls_number_restraints 15
_refine_ls_restrained_S_all 1.026
_refine_ls_R_factor_all 0.1182
_refine_ls_R_factor_gt 0.0646
_refine_ls_shift/su_max 0.365
_refine_ls_shift/su_mean 0.016
_refine_ls_structure_factor_coef Fsqd
_refine_ls_weighting_details 'calc w=1/[\s^2^(Fo^2^)+(0.0726P)^2^+19.4942P] where P=(Fo^2^+2Fc^2^)/3'
_refine_ls_weighting_scheme calc
_refine_ls_wR_factor_gt 0.1510
_refine_ls_wR_factor_ref 0.1727
_reflns_number_gt 7767
_reflns_number_total 12250
_reflns_threshold_expression >2sigma(I)
_cod_data_source_file ic0011452B_1.cif
_cod_data_source_block 00056
_cod_database_code 4327563

loop_
_symmetry_equiv_pos_as_xyz
'x, y, z'
'-x, -y, -z'

loop_
_atom_site_label
_atom_site_type_symbol
_atom_site_fract_x
_atom_site_fract_y
_atom_site_fract_z
_atom_site_U_iso_or_equiv
_atom_site_adp_type
_atom_site_occupancy
_atom_site_symmetry_multiplicity
_atom_site_calc_flag
_atom_site_refinement_flags
_atom_site_disorder_assembly
_atom_site_disorder_group
Pt1 Pt 0.02759(4) -0.33843(4) 0.09952(3) 0.03412(15) Uani 1 1 d . . .
Hg Hg 0.15191(4) -0.16608(4) 0.12408(3) 0.03220(14) Uani 1 1 d . . .
Br Br 0.29804(11) -0.21955(11) 0.03252(10) 0.0477(4) Uani 1 1 d . . .
Pt2 Pt 0.15809(3) 0.01369(3) 0.20283(3) 0.02798(13) Uani 1 1 d . . .
Br2 Br 0.18000(13) 0.19724(12) 0.28572(11) 0.0579(4) Uani 1 1 d . . .
N1 N 0.1510(8) -0.4396(7) 0.0984(6) 0.032(2) Uani 1 1 d . . .
C2 C 0.2025(12) -0.4776(11) 0.1612(9) 0.044(3) Uani 1 1 d . . .
H2A H 0.1806 -0.4594 0.2119 0.053 Uiso 1 1 calc R . .
C3 C 0.2830(13) -0.5396(11) 0.1573(9) 0.051(4) Uani 1 1 d . . .
H3A H 0.3155 -0.5655 0.2035 0.061 Uiso 1 1 calc R . .
C4 C 0.3184(10) -0.5655(10) 0.0818(11) 0.049(4) Uani 1 1 d . . .
C5 C 0.2665(10) -0.5283(9) 0.0161(9) 0.038(3) Uani 1 1 d . . .
H5A H 0.2870 -0.5448 -0.0352 0.046 Uiso 1 1 calc R . .
C6 C 0.1838(10) -0.4659(10) 0.0271(8) 0.036(3) Uani 1 1 d . . .
C7 C 0.1220(11) -0.4220(9) -0.0410(8) 0.036(3) Uani 1 1 d . . .
C8 C 0.1455(12) -0.4393(10) -0.1196(8) 0.042(3) Uani 1 1 d . . .
H8A H 0.2007 -0.4821 -0.1314 0.050 Uiso 1 1 calc R . .
C9 C 0.0884(13) -0.3940(11) -0.1807(9) 0.046(4) Uani 1 1 d . . .
C10 C 0.0089(14) -0.3363(11) -0.1598(9) 0.053(4) Uani 1 1 d . . .
H10A H -0.0325 -0.3042 -0.1990 0.063 Uiso 1 1 calc R . .
C11 C -0.0132(13) -0.3234(10) -0.0820(9) 0.050(4) Uani 1 1 d . . .
H11A H -0.0700 -0.2825 -0.0701 0.060 Uiso 1 1 calc R . .
N12 N 0.0415(8) -0.3657(7) -0.0222(7) 0.034(2) Uani 1 1 d . . .
C13 C 0.4098(11) -0.6387(11) 0.0736(12) 0.061(5) Uani 1 1 d . . .
C14 C 0.4379(14) -0.6516(14) -0.0164(12) 0.075(5) Uani 1 1 d . . .
H14A H 0.3735 -0.6786 -0.0557 0.112 Uiso 1 1 calc R . .
H14B H 0.4954 -0.6979 -0.0207 0.112 Uiso 1 1 calc R . .
H14C H 0.4617 -0.5862 -0.0273 0.112 Uiso 1 1 calc R . .
C15 C 0.3707(14) -0.7419(12) 0.0845(16) 0.098(8) Uani 1 1 d . . .
H15A H 0.3519 -0.7382 0.1383 0.146 Uiso 1 1 calc R . .
H15B H 0.4279 -0.7882 0.0789 0.146 Uiso 1 1 calc R . .
H15C H 0.3071 -0.7660 0.0435 0.146 Uiso 1 1 calc R . .
C16 C 0.5146(13) -0.5964(14) 0.1324(14) 0.092(8) Uani 1 1 d . . .
H16A H 0.5009 -0.5870 0.1879 0.138 Uiso 1 1 calc R . .
H16B H 0.5381 -0.5318 0.1198 0.138 Uiso 1 1 calc R . .
H16C H 0.5709 -0.6436 0.1268 0.138 Uiso 1 1 calc R . .
C17 C 0.1164(14) -0.4049(12) -0.2634(10) 0.058(4) Uani 1 1 d . . .
C18 C 0.173(2) -0.3034(15) -0.2684(12) 0.104(9) Uani 1 1 d . . .
H18A H 0.1244 -0.2496 -0.2581 0.156 Uiso 1 1 calc R . .
H18B H 0.1907 -0.3055 -0.3223 0.156 Uiso 1 1 calc R . .
H18C H 0.2389 -0.2907 -0.2280 0.156 Uiso 1 1 calc R . .
C19 C 0.0176(16) -0.4304(12) -0.3272(9) 0.072(6) Uani 1 1 d . . .
H19A H -0.0347 -0.3797 -0.3190 0.109 Uiso 1 1 calc R . .
H19B H -0.0145 -0.4964 -0.3238 0.109 Uiso 1 1 calc R . .
H19C H 0.0374 -0.4320 -0.3805 0.109 Uiso 1 1 calc R . .
C20 C 0.1934(16) -0.4913(15) -0.2800(11) 0.078(6) Uani 1 1 d . . .
H20A H 0.1574 -0.5556 -0.2769 0.117 Uiso 1 1 calc R . .
H20B H 0.2596 -0.4788 -0.2397 0.117 Uiso 1 1 calc R . .
H20C H 0.2113 -0.4934 -0.3339 0.117 Uiso 1 1 calc R . .
C21 C -0.0992(11) -0.2475(11) 0.0897(10) 0.056(4) Uani 1 1 d . . .
H21A H -0.1672 -0.2886 0.0792 0.084 Uiso 1 1 calc R . .
H21B H -0.0961 -0.2104 0.0452 0.084 Uiso 1 1 calc R . .
H21C H -0.0946 -0.2000 0.1401 0.084 Uiso 1 1 calc R . .
C22 C 0.0246(12) -0.3227(11) 0.2210(9) 0.048(4) Uani 1 1 d . . .
H22A H -0.0184 -0.3792 0.2316 0.072 Uiso 1 1 calc R . .
H22B H -0.0074 -0.2598 0.2386 0.072 Uiso 1 1 calc R . .
H22C H 0.0983 -0.3214 0.2508 0.072 Uiso 1 1 calc R . .
N31 N -0.0134(7) 0.0183(7) 0.1878(6) 0.026(2) Uani 1 1 d . . .
C32 C -0.0758(10) 0.0580(10) 0.1304(7) 0.033(3) Uani 1 1 d . . .
H32A H -0.0437 0.0867 0.0920 0.040 Uiso 1 1 calc R . .
C33 C -0.1844(10) 0.0577(9) 0.1267(9) 0.037(3) Uani 1 1 d . . .
H33A H -0.2266 0.0855 0.0851 0.045 Uiso 1 1 calc R . .
C34 C -0.2345(9) 0.0187(9) 0.1809(9) 0.035(3) Uani 1 1 d . A .
C35 C -0.1680(10) -0.0181(10) 0.2410(8) 0.037(3) Uani 1 1 d . . .
H35A H -0.1992 -0.0442 0.2810 0.044 Uiso 1 1 calc R . .
C36 C -0.0565(9) -0.0183(8) 0.2448(7) 0.028(3) Uani 1 1 d . . .
C37 C 0.0147(9) -0.0588(8) 0.3058(7) 0.028(3) Uani 1 1 d . . .
C38 C -0.0198(11) -0.1058(9) 0.3652(9) 0.039(3) Uani 1 1 d . . .
H38A H -0.0947 -0.1121 0.3664 0.046 Uiso 1 1 calc R . .
C39 C 0.0499(13) -0.1428(9) 0.4215(9) 0.044(4) Uani 1 1 d . B .
C40 C 0.1581(13) -0.1249(11) 0.4179(9) 0.049(4) Uani 1 1 d . . .
H40A H 0.2106 -0.1470 0.4569 0.059 Uiso 1 1 calc R . .
C41 C 0.1924(11) -0.0777(10) 0.3618(8) 0.038(3) Uani 1 1 d . . .
H41A H 0.2675 -0.0674 0.3624 0.046 Uiso 1 1 calc R . .
N42 N 0.1221(8) -0.0457(7) 0.3059(6) 0.029(2) Uani 1 1 d . . .
C43 C -0.3567(11) 0.0148(12) 0.1763(11) 0.054(4) Uani 1 1 d . . .
C44 C -0.375(5) 0.079(5) 0.251(4) 0.15(2) Uiso 0.50 1 d P A 1
H44A H -0.3580 0.1498 0.2482 0.230 Uiso 0.50 1 calc PR A 1
H44B H -0.3291 0.0605 0.2977 0.230 Uiso 0.50 1 calc PR A 1
H44C H -0.4509 0.0704 0.2565 0.230 Uiso 0.50 1 calc PR A 1
C45 C -0.408(5) -0.093(4) 0.153(4) 0.15(2) Uiso 0.50 1 d P A 1
H45A H -0.4106 -0.1166 0.0956 0.219 Uiso 0.50 1 calc PR A 1
H45B H -0.4817 -0.0942 0.1649 0.219 Uiso 0.50 1 calc PR A 1
H45C H -0.3655 -0.1371 0.1845 0.219 Uiso 0.50 1 calc PR A 1
C46 C -0.414(4) 0.082(4) 0.115(3) 0.107(15) Uiso 0.50 1 d P A 1
H46A H -0.3742 0.0811 0.0701 0.160 Uiso 0.50 1 calc PR A 1
H46B H -0.4150 0.1505 0.1427 0.160 Uiso 0.50 1 calc PR A 1
H46C H -0.4880 0.0540 0.0937 0.160 Uiso 0.50 1 calc PR A 1
C44 C -0.389(2) -0.014(2) 0.2568(17) 0.043(7) Uiso 0.50 1 d P A 2
H44D H -0.3405 -0.0637 0.2763 0.064 Uiso 0.50 1 calc PR A 2
H44E H -0.4632 -0.0429 0.2455 0.064 Uiso 0.50 1 calc PR A 2
H44F H -0.3821 0.0460 0.2981 0.064 Uiso 0.50 1 calc PR A 2
C45 C -0.405(2) -0.062(2) 0.1041(19) 0.045(7) Uiso 0.50 1 d P A 2
H45D H -0.3844 -0.0424 0.0556 0.068 Uiso 0.50 1 calc PR A 2
H45E H -0.4836 -0.0655 0.0987 0.068 Uiso 0.50 1 calc PR A 2
H45F H -0.3782 -0.1275 0.1111 0.068 Uiso 0.50 1 calc PR A 2
C46 C -0.402(2) 0.1170(18) 0.1737(17) 0.034(6) Uiso 0.50 1 d P A 2
H46D H -0.3867 0.1421 0.1257 0.051 Uiso 0.50 1 calc PR A 2
H46E H -0.3689 0.1639 0.2221 0.051 Uiso 0.50 1 calc PR A 2
H46F H -0.4803 0.1108 0.1715 0.051 Uiso 0.50 1 calc PR A 2
C47 C 0.0121(16) -0.1988(12) 0.4827(10) 0.061(5) Uani 1 1 d . . .
C48 C -0.013(4) -0.303(3) 0.454(3) 0.089(14) Uiso 0.50 1 d P B 1
H48A H -0.0628 -0.3126 0.4030 0.133 Uiso 0.50 1 calc PR B 1
H48B H -0.0458 -0.3326 0.4941 0.133 Uiso 0.50 1 calc PR B 1
H48C H 0.0537 -0.3360 0.4468 0.133 Uiso 0.50 1 calc PR B 1
C49 C -0.096(2) -0.167(2) 0.5016(19) 0.046(7) Uiso 0.50 1 d P B 1
H49A H -0.1517 -0.1882 0.4539 0.069 Uiso 0.50 1 calc PR B 1
H49B H -0.0928 -0.0939 0.5168 0.069 Uiso 0.50 1 calc PR B 1
H49C H -0.1130 -0.1984 0.5463 0.069 Uiso 0.50 1 calc PR B 1
C50 C 0.097(3) -0.157(3) 0.569(2) 0.058(9) Uiso 0.50 1 d P B 1
H50A H 0.1710 -0.1584 0.5599 0.087 Uiso 0.50 1 calc PR B 1
H50B H 0.0868 -0.2006 0.6088 0.087 Uiso 0.50 1 calc PR B 1
H50C H 0.0815 -0.0885 0.5903 0.087 Uiso 0.50 1 calc PR B 1
C48 C 0.061(3) -0.304(3) 0.470(2) 0.067(10) Uiso 0.50 1 d P B 2
H48D H 0.0227 -0.3450 0.4198 0.101 Uiso 0.50 1 calc PR B 2
H48E H 0.0539 -0.3385 0.5154 0.101 Uiso 0.50 1 calc PR B 2
H48F H 0.1377 -0.2953 0.4665 0.101 Uiso 0.50 1 calc PR B 2
C49 C -0.111(5) -0.231(5) 0.457(4) 0.14(2) Uiso 0.50 1 d P B 2
H49D H -0.1279 -0.2569 0.3994 0.210 Uiso 0.50 1 calc PR B 2
H49E H -0.1535 -0.1732 0.4700 0.210 Uiso 0.50 1 calc PR B 2
H49F H -0.1298 -0.2839 0.4871 0.210 Uiso 0.50 1 calc PR B 2
C50 C 0.045(4) -0.173(4) 0.565(3) 0.100(17) Uiso 0.50 1 d P B 2
H50D H -0.0141 -0.1898 0.5920 0.149 Uiso 0.50 1 calc PR B 2
H50E H 0.0640 -0.1007 0.5783 0.149 Uiso 0.50 1 calc PR B 2
H50F H 0.1075 -0.2098 0.5818 0.149 Uiso 0.50 1 calc PR B 2
C51 C 0.3220(10) 0.0036(10) 0.2232(9) 0.041(3) Uani 1 1 d . . .
H51A H 0.3394 -0.0622 0.1971 0.061 Uiso 1 1 calc R . .
H51B H 0.3486 0.0118 0.2813 0.061 Uiso 1 1 calc R . .
H51C H 0.3562 0.0563 0.2008 0.061 Uiso 1 1 calc R . .
C52 C 0.1769(11) 0.0640(10) 0.0990(8) 0.042(3) Uani 1 1 d . . .
H52A H 0.1719 0.0068 0.0552 0.063 Uiso 1 1 calc R . .
H52B H 0.2475 0.1002 0.1068 0.063 Uiso 1 1 calc R . .
H52C H 0.1202 0.1091 0.0854 0.063 Uiso 1 1 calc R . .
Cl61 Cl 0.6314(7) -0.0743(6) 0.4576(5) 0.148(3) Uiso 1 1 d D . .
C62 C 0.631(2) -0.156(2) 0.5292(17) 0.151(12) Uiso 1 1 d D . .
H62A H 0.6296 -0.2258 0.5012 0.181 Uiso 1 1 calc R . .
H62B H 0.6990 -0.1421 0.5688 0.181 Uiso 1 1 calc R . .
C63 C 0.5524(18) -0.1470(18) 0.5666(13) 0.111(8) Uiso 1 1 d D . .
H63A H 0.5388 -0.0753 0.5802 0.134 Uiso 1 1 calc R . .
H63B H 0.5697 -0.1741 0.6175 0.134 Uiso 1 1 calc R . .
Cl64 Cl 0.4353(9) -0.2138(8) 0.5054(7) 0.179(4) Uiso 1 1 d D . .
Cl71 Cl -0.4675(13) -0.4472(12) -0.3605(10) 0.140(5) Uiso 0.50 1 d PD . .
C72 C -0.368(4) -0.428(4) -0.418(3) 0.15(2) Uiso 0.50 1 d PD . .
H72A H -0.4019 -0.4228 -0.4732 0.176 Uiso 0.50 1 calc PR . .
H72B H -0.3242 -0.3653 -0.3935 0.176 Uiso 0.50 1 calc PR . .
C73 C -0.309(4) -0.502(4) -0.418(3) 0.14(2) Uiso 0.50 1 d PD . .
H73A H -0.3530 -0.5661 -0.4363 0.168 Uiso 0.50 1 calc PR . .
H73B H -0.2660 -0.5021 -0.3645 0.168 Uiso 0.50 1 calc PR . .
Cl74 Cl -0.2245(14) -0.4816(12) -0.4891(11) 0.145(6) Uiso 0.50 1 d PD . .
Cl81 Cl 0.6562(8) -0.3044(7) 0.2447(6) 0.159(3) Uiso 1 1 d D . .
C82 C 0.538(2) -0.284(4) 0.287(2) 0.26(2) Uiso 1 1 d D . .
H82A H 0.5269 -0.3375 0.3190 0.308 Uiso 1 1 calc R . .
H82B H 0.5483 -0.2191 0.3248 0.308 Uiso 1 1 calc R . .
C83 C 0.455(2) -0.283(3) 0.2357(19) 0.155(12) Uiso 1 1 d D . .
H83A H 0.4475 -0.3459 0.1964 0.186 Uiso 1 1 calc R . .
H83B H 0.4650 -0.2267 0.2061 0.186 Uiso 1 1 calc R . .
Cl84 Cl 0.3325(5) -0.2688(4) 0.2771(4) 0.0948(17) Uiso 1 1 d D . .

loop_
_atom_site_aniso_label
_atom_site_aniso_U_11
_atom_site_aniso_U_22
_atom_site_aniso_U_33
_atom_site_aniso_U_23
_atom_site_aniso_U_13
_atom_site_aniso_U_12
Pt1 0.0278(3) 0.0309(3) 0.0422(3) -0.0004(2) 0.0080(2) 0.00191(19)
Hg 0.0247(2) 0.0324(3) 0.0381(3) 0.0021(2) 0.0050(2) 0.00349(19)
Br 0.0361(7) 0.0495(9) 0.0596(10) 0.0033(7) 0.0195(7) 0.0062(6)
Pt2 0.0176(2) 0.0313(3) 0.0343(3) 0.0031(2) 0.00455(18) 0.00215(18)
Br2 0.0527(9) 0.0548(10) 0.0611(11) 0.0003(8) 0.0035(8) 0.0080(7)
N1 0.032(6) 0.028(6) 0.033(6) -0.002(5) 0.004(5) 0.001(4)
C2 0.049(9) 0.049(9) 0.029(8) 0.003(6) -0.005(6) 0.004(7)
C3 0.057(10) 0.047(9) 0.044(10) 0.009(7) -0.007(8) 0.008(7)
C4 0.022(7) 0.042(9) 0.083(12) 0.011(8) 0.009(7) 0.000(6)
C5 0.035(7) 0.030(7) 0.050(9) 0.009(6) 0.008(6) 0.009(6)
C6 0.030(7) 0.041(8) 0.035(8) 0.003(6) 0.009(6) -0.004(6)
C7 0.040(7) 0.031(7) 0.035(8) 0.007(6) 0.002(6) 0.004(6)
C8 0.053(9) 0.039(8) 0.032(8) 0.003(6) 0.005(7) 0.000(6)
C9 0.062(10) 0.041(9) 0.031(8) 0.001(6) 0.002(7) -0.012(7)
C10 0.081(12) 0.048(9) 0.024(8) 0.005(6) -0.009(7) 0.009(8)
C11 0.058(10) 0.037(8) 0.046(10) 0.003(7) -0.013(7) 0.004(7)
N12 0.037(6) 0.018(5) 0.045(7) 0.001(5) 0.008(5) 0.006(4)
C13 0.027(7) 0.049(10) 0.114(16) 0.027(9) 0.014(8) 0.014(7)
C14 0.047(10) 0.088(14) 0.093(15) 0.014(11) 0.022(10) 0.020(9)
C15 0.049(11) 0.041(10) 0.21(3) 0.029(13) 0.029(14) 0.020(8)
C16 0.036(9) 0.068(12) 0.14(2) -0.004(12) -0.042(11) 0.010(8)
C17 0.071(11) 0.057(10) 0.047(10) 0.024(8) 0.006(8) -0.008(9)
C18 0.17(2) 0.086(15) 0.056(13) 0.005(11) 0.032(14) -0.050(15)
C19 0.119(17) 0.052(10) 0.029(9) -0.009(7) -0.016(10) -0.014(10)
C20 0.088(14) 0.107(16) 0.044(11) 0.008(10) 0.029(10) -0.001(12)
C21 0.027(7) 0.056(10) 0.074(12) -0.013(8) -0.003(7) 0.004(7)
C22 0.051(9) 0.047(9) 0.050(10) 0.008(7) 0.021(7) 0.004(7)
N31 0.023(5) 0.030(6) 0.026(6) 0.001(4) 0.005(4) 0.001(4)
C32 0.028(6) 0.046(8) 0.023(7) 0.008(6) -0.005(5) -0.002(6)
C33 0.025(6) 0.031(7) 0.054(9) 0.006(6) 0.003(6) 0.010(5)
C34 0.018(6) 0.023(7) 0.060(9) 0.000(6) 0.002(6) 0.005(5)
C35 0.026(6) 0.045(8) 0.043(8) 0.008(6) 0.017(6) 0.009(6)
C36 0.028(6) 0.027(7) 0.030(7) 0.003(5) 0.011(5) 0.009(5)
C37 0.030(6) 0.024(6) 0.031(7) 0.004(5) 0.010(5) 0.008(5)
C38 0.038(7) 0.026(7) 0.053(9) 0.006(6) 0.013(7) 0.006(6)
C39 0.069(10) 0.020(7) 0.039(9) -0.001(6) -0.002(7) 0.013(6)
C40 0.058(10) 0.056(10) 0.029(8) 0.007(7) -0.009(7) 0.011(8)
C41 0.032(7) 0.040(8) 0.037(8) -0.001(6) -0.003(6) 0.005(6)
N42 0.023(5) 0.034(6) 0.025(6) 0.002(4) -0.010(4) 0.001(4)
C43 0.026(7) 0.053(10) 0.080(13) 0.011(8) 0.006(7) 0.002(6)
C47 0.096(14) 0.055(10) 0.038(10) 0.024(8) 0.015(9) 0.002(9)
C51 0.026(6) 0.042(8) 0.048(9) -0.008(6) 0.002(6) 0.000(6)
C52 0.039(8) 0.041(8) 0.047(9) 0.001(6) 0.017(7) 0.003(6)

loop_
_atom_type_symbol
_atom_type_description
_atom_type_scat_dispersion_real
_atom_type_scat_dispersion_imag
_atom_type_scat_source
C C 0.0033 0.0016 'International Tables Vol C Tables 4.2.6.8 and 6.1.1.4'
H H 0.0000 0.0000 'International Tables Vol C Tables 4.2.6.8 and 6.1.1.4'
N N 0.0061 0.0033 'International Tables Vol C Tables 4.2.6.8 and 6.1.1.4'
Br Br -0.2901 2.4595 'International Tables Vol C Tables 4.2.6.8 and 6.1.1.4'
Pt Pt -1.7033 8.3905 'International Tables Vol C Tables 4.2.6.8 and 6.1.1.4'
Hg Hg -2.3894 9.2266 'International Tables Vol C Tables 4.2.6.8 and 6.1.1.4'
Cl Cl 0.1484 0.1585 'International Tables Vol C Tables 4.2.6.8 and 6.1.1.4'

loop_
_geom_angle_atom_site_label_1
_geom_angle_atom_site_label_2
_geom_angle_atom_site_label_3
_geom_angle
C21 Pt1 C22 88.1(6)
C21 Pt1 N12 97.6(6)
C22 Pt1 N12 174.2(5)
C21 Pt1 N1 174.4(5)
C22 Pt1 N1 96.5(5)
N12 Pt1 N1 77.8(4)
C21 Pt1 Hg 84.9(4)
C22 Pt1 Hg 90.3(4)
N12 Pt1 Hg 91.2(3)
N1 Pt1 Hg 98.3(3)
Pt2 Hg Br 120.85(4)
Pt2 Hg Pt1 138.33(2)
Br Hg Pt1 100.81(4)
C52 Pt2 C51 86.5(6)
C52 Pt2 N31 97.2(5)
C51 Pt2 N31 176.2(5)
C52 Pt2 N42 174.1(5)
C51 Pt2 N42 98.6(5)
N31 Pt2 N42 77.7(4)
C52 Pt2 Hg 87.6(4)
C51 Pt2 Hg 85.0(4)
N31 Pt2 Hg 94.3(2)
N42 Pt2 Hg 89.9(3)
C52 Pt2 Br2 92.2(4)
C51 Pt2 Br2 90.8(4)
N31 Pt2 Br2 90.0(2)
N42 Pt2 Br2 90.7(3)
Hg Pt2 Br2 175.77(4)
C2 N1 C6 116.8(11)
C2 N1 Pt1 127.2(9)
C6 N1 Pt1 116.0(9)
C3 C2 N1 124.5(14)
C2 C3 C4 118.2(14)
C5 C4 C3 118.6(13)
C5 C4 C13 121.0(15)
C3 C4 C13 120.3(15)
C4 C5 C6 118.0(13)
N1 C6 C5 123.8(13)
N1 C6 C7 114.2(11)
C5 C6 C7 122.0(12)
N12 C7 C8 121.8(13)
N12 C7 C6 115.5(11)
C8 C7 C6 122.7(12)
C9 C8 C7 120.9(14)
C10 C9 C8 116.1(14)
C10 C9 C17 121.6(14)
C8 C9 C17 122.3(15)
C9 C10 C11 121.0(14)
N12 C11 C10 123.7(15)
C7 N12 C11 116.5(12)
C7 N12 Pt1 116.1(9)
C11 N12 Pt1 126.9(9)
C15 C13 C4 109.3(12)
C15 C13 C16 113.5(16)
C4 C13 C16 110.6(14)
C15 C13 C14 106.0(16)
C4 C13 C14 110.4(14)
C16 C13 C14 106.8(14)
C9 C17 C19 111.2(15)
C9 C17 C18 105.9(14)
C19 C17 C18 111.6(15)
C9 C17 C20 112.9(13)
C19 C17 C20 105.7(15)
C18 C17 C20 109.6(16)
C36 N31 C32 120.5(10)
C36 N31 Pt2 113.8(8)
C32 N31 Pt2 125.7(8)
N31 C32 C33 120.9(12)
C34 C33 C32 122.0(13)
C33 C34 C35 115.9(11)
C33 C34 C43 122.8(13)
C35 C34 C43 121.3(13)
C34 C35 C36 122.2(12)
N31 C36 C35 118.4(11)
N31 C36 C37 118.1(10)
C35 C36 C37 123.4(11)
N42 C37 C38 119.1(12)
N42 C37 C36 116.5(10)
C38 C37 C36 124.4(11)
C39 C38 C37 122.5(13)
C38 C39 C40 114.5(14)
C38 C39 C47 122.4(15)
C40 C39 C47 123.1(14)
C41 C40 C39 123.5(14)
N42 C41 C40 120.5(13)
C41 N42 C37 119.9(11)
C41 N42 Pt2 126.4(9)
C37 N42 Pt2 113.3(8)
C44 C43 C45 146(3)
C44 C43 C46 59(3)
C45 C43 C46 112.6(19)
C44 C43 C34 106(3)
C45 C43 C34 107.2(16)
C46 C43 C34 112.6(14)
C44 C43 C45 120(4)
C45 C43 C45 38(2)
C46 C43 C45 133(3)
C34 C43 C45 112(3)
C44 C43 C46 97(3)
C45 C43 C46 77(2)
C46 C43 C46 38.4(18)
C34 C43 C46 112(2)
C45 C43 C46 109(3)
C44 C43 C44 49(3)
C45 C43 C44 110.9(18)
C46 C43 C44 102.8(17)
C34 C43 C44 110.8(16)
C45 C43 C44 74(3)
C46 C43 C44 131(2)
C50 C47 C48 115(3)
C50 C47 C49 84(3)
C48 C47 C49 100(2)
C50 C47 C39 124(3)
C48 C47 C39 114(2)
C49 C47 C39 112.1(17)
C50 C47 C48 99(3)
C48 C47 C48 36(2)
C49 C47 C48 132(2)
C39 C47 C48 105.4(18)
C50 C47 C49 113(3)
C48 C47 C49 65(3)
C49 C47 C49 40(2)
C39 C47 C49 111(3)
C48 C47 C49 100(3)
C50 C47 C50 23(3)
C48 C47 C50 121(3)
C49 C47 C50 103(2)
C39 C47 C50 105.3(18)
C48 C47 C50 94(2)
C49 C47 C50 136(3)
C63 C62 Cl61 114(2)
C62 C63 Cl64 110(2)
C73 C72 Cl71 109(3)
C72 C73 Cl74 104(2)
C83 C82 Cl81 113(2)
C82 C83 Cl84 114(2)

loop_
_geom_bond_atom_site_label_1
_geom_bond_atom_site_label_2
_geom_bond_distance
Pt1 C21 2.055(14)
Pt1 C22 2.058(14)
Pt1 N12 2.091(11)
Pt1 N1 2.111(10)
Pt1 Hg 2.6973(7)
Hg Pt2 2.5767(7)
Hg Br 2.6589(14)
Pt2 C52 2.043(13)
Pt2 C51 2.052(12)
Pt2 N31 2.140(9)
Pt2 N42 2.155(10)
Pt2 Br2 2.6356(16)
N1 C2 1.342(17)
N1 C6 1.350(15)
C2 C3 1.35(2)
C3 C4 1.43(2)
C4 C5 1.38(2)
C4 C13 1.556(19)
C5 C6 1.384(17)
C6 C7 1.506(18)
C7 N12 1.343(15)
C7 C8 1.407(18)
C8 C9 1.40(2)
C9 C10 1.35(2)
C9 C17 1.50(2)
C10 C11 1.39(2)
C11 N12 1.351(17)
C13 C15 1.51(2)
C13 C16 1.55(2)
C13 C14 1.62(2)
C17 C19 1.50(2)
C17 C18 1.54(2)
C17 C20 1.57(2)
N31 C36 1.343(14)
N31 C32 1.345(15)
C32 C33 1.361(16)
C33 C34 1.365(18)
C34 C35 1.382(18)
C34 C43 1.529(17)
C35 C36 1.398(16)
C36 C37 1.448(17)
C37 N42 1.360(14)
C37 C38 1.398(17)
C38 C39 1.360(19)
C39 C40 1.39(2)
C39 C47 1.51(2)
C40 C41 1.35(2)
C41 N42 1.328(15)
C43 C44 1.48(6)
C43 C45 1.50(3)
C43 C46 1.52(3)
C43 C45 1.54(6)
C43 C46 1.59(5)
C43 C44 1.60(3)
C47 C50 1.37(5)
C47 C48 1.42(4)
C47 C49 1.51(3)
C47 C48 1.58(4)
C47 C49 1.57(6)
C47 C50 1.68(4)
Cl61 C62 1.77(2)
C62 C63 1.27(3)
C63 Cl64 1.78(2)
Cl71 C72 1.75(3)
C72 C73 1.26(3)
C73 Cl74 1.78(2)
Cl81 C82 1.78(3)
C82 C83 1.25(3)
C83 Cl84 1.81(2)
